data_1521730
loop_
_publ_author_name
'Pelloquin, D.'
'Hervieu, M.'
'Masset, A.C.'
'Maignan, A.'
'Michel, C.'
'Raveau, B.'

_publ_section_title
;
 A strontium-rich 2201-type cobaltite with a nonmodulated structure: Bi1-x
 Sr3+x Co O6-d
;
_journal_name_full 'Journal of Solid State Chemistry'
_journal_page_first 108
_journal_page_last 118
_journal_volume 148
_journal_year 1999
_chemical_formula_sum 'Bi Co O5.8 Sr3'
_chemical_name_systematic 'Bi Sr3 Co O5.8'
_space_group_IT_number 4
_symmetry_space_group_name_Hall 'P 2c'
_symmetry_space_group_name_H-M 'P 1 1 21'
_cell_angle_alpha 90
_cell_angle_beta 90
_cell_angle_gamma 90.59
_cell_formula_units_Z 4
_cell_length_a 5.2723
_cell_length_b 5.3026
_cell_length_c 24.006
_cell_volume 671.098
_citation_journal_id_ASTM JSSCBI
_cod_data_source_file Pelloquin_JSSCBI_1999_368.cif
_cod_data_source_block Bi1Co1O5.8Sr3
_cod_original_cell_volume 671.0977
_cod_original_sg_symbol_Hall 'P 2yb (z,x,y)'
_cod_original_formula_sum 'Bi1 Co1 O5.8 Sr3'
_cod_database_code 1521730

loop_
_symmetry_equiv_pos_as_xyz
x,y,z
-x,-y,z+1/2

loop_
_atom_site_label
_atom_site_type_symbol
_atom_site_fract_x
_atom_site_fract_y
_atom_site_fract_z
_atom_site_occupancy
_atom_site_U_iso_or_equiv
Sr1 Sr+2 0.25 0.5 0.3333 1 0.0
O10 O-2 0.134 0.074 0.5621 1 0.0
O9 O-2 0.366 0.574 0.4379 1 0.0
Bi1 Bi+3 0.75 0 0.5614 1 0.0
Sr6 Sr+2 0.25 0.5 0.5595 1 0.0
O3 O-2 0 0.75 0.25 0.8 0.0
O12 O-2 0.705 0.578 0.5572 1 0.0
O2 O-2 0.5 0.25 0.25 1 0.0
Co1 Co+2 0.25 0 0.2506 1 0.0
O5 O-2 0.25 0 0.3438 1 0.0
Sr5 Sr+2 0.25 0 0.4469 1 0.0
Sr2 Sr+2 0.25 0 0.6788 1 0.0
O8 O-2 0.25 0.5 0.8517 1 0.0
Sr3 Sr+2 0.25 0.5 0.1751 1 0.0
O6 O-2 0.25 0.5 0.6582 1 0.0
Sr4 Sr+2 0.25 0 0.8343 1 0.0
Co2 Co+2 0.25 0.5 0.7351 1 0.0
Bi2 Bi+3 0.75 0.5 0.4438 1 0.0
O11 O-2 0.795 -0.078 0.4428 1 0.0
O4 O-2 0.5 0.75 0.25 1 0.0
O7 O-2 0.25 0 0.1483 1 0.0
O1 O-2 0 0.25 0.25 0.8 0.0
